data_7127428
loop_
_publ_author_name
'Fang, Qing-Yun'
'Zhao, Li-Ming'

_publ_section_title
;
 A [4+3] annulation of benzofuran-derived azadienes and
 \a-bromohydroxamates for the synthesis of benzofuran-fused
 1,4-diazepinones.
;
_journal_issue 90
_journal_name_full 'Chemical communications (Cambridge, England)'
_journal_page_first 14079
_journal_page_last 14082
_journal_paper_doi 10.1039/d0cc06061e
_journal_volume 56
_journal_year 2020
_chemical_formula_moiety 'C31 H26 N2 O5 S'
_chemical_formula_sum 'C31 H26 N2 O5 S'
_chemical_formula_weight 538.60
_space_group_crystal_system triclinic
_space_group_IT_number 2
_space_group_name_Hall '-P 1'
_space_group_name_H-M_alt 'P -1'
_atom_sites_solution_hydrogens geom
_atom_sites_solution_primary dual
_audit_creation_date 2020-03-19
_audit_creation_method
;
Olex2 1.2
(compiled 2018.05.29 svn.r3508 for OlexSys, GUI svn.r5506)
;
_audit_update_record
;
2020-08-29 deposited with the CCDC.	2020-10-19 downloaded from the CCDC.
;
_cell_angle_alpha 113.915(6)
_cell_angle_beta 96.434(6)
_cell_angle_gamma 93.254(5)
_cell_formula_units_Z 2
_cell_length_a 9.9502(7)
_cell_length_b 11.9913(7)
_cell_length_c 14.0968(10)
_cell_measurement_reflns_used 3787
_cell_measurement_temperature 293(2)
_cell_measurement_theta_max 26.5020
_cell_measurement_theta_min 2.9020
_cell_volume 1518.19(19)
_computing_cell_refinement 'CrysAlisPro 1.171.38.41 (Rigaku OD, 2015)'
_computing_data_collection 'CrysAlisPro 1.171.38.41 (Rigaku OD, 2015)'
_computing_data_reduction 'CrysAlisPro 1.171.38.41 (Rigaku OD, 2015)'
_computing_molecular_graphics 'Olex2 (Dolomanov et al., 2009)'
_computing_publication_material 'Olex2 (Dolomanov et al., 2009)'
_computing_structure_refinement 'ShelXL (Sheldrick, 2015)'
_computing_structure_solution 'ShelXT (Sheldrick, 2015)'
_diffrn_ambient_temperature 293(2)
_diffrn_detector 'CCD plate'
_diffrn_detector_area_resol_mean 8.0606
_diffrn_detector_type Eos
_diffrn_measured_fraction_theta_full 0.999
_diffrn_measured_fraction_theta_max 0.999
_diffrn_measurement_details
;
List of Runs (angles in degrees, time in seconds):

  # Type    Start    End  Width  t~exp~   \w     \q     \k     \f   Frames
#--------------------------------------------------------------------------
  1  \w     -3.00  84.00   1.00    7.50    --   15.49  38.00 -60.00   87
  2  \w    -25.00  19.00   1.00    7.50    --  -16.28 -99.00 -60.00   44
  3  \w    -38.00  32.00   1.00    7.50    --   15.49 -38.00   0.00   70
  4  \w    -24.00  19.00   1.00    7.50    --  -16.28 -99.00 120.00   43
  5  \w    -29.00  16.00   1.00    7.50    --   15.49 -57.00  90.00   45
  6  \w    -56.00  37.00   1.00    7.50    --   15.49 -19.00 120.00   93
;
_diffrn_measurement_device 'four-circle diffractometer'
_diffrn_measurement_device_type 'Xcalibur, Eos, Gemini'
_diffrn_measurement_method '\w scans'
_diffrn_orient_matrix_type 'CrysAlisPro convention (1999,Acta A55,543-557)'
_diffrn_orient_matrix_UB_11 -0.0212532000
_diffrn_orient_matrix_UB_12 0.0584300000
_diffrn_orient_matrix_UB_13 0.0088388000
_diffrn_orient_matrix_UB_21 -0.0584878000
_diffrn_orient_matrix_UB_22 -0.0286288000
_diffrn_orient_matrix_UB_23 -0.0381348000
_diffrn_orient_matrix_UB_31 -0.0366004000
_diffrn_orient_matrix_UB_32 -0.0026308000
_diffrn_orient_matrix_UB_33 0.0395609000
_diffrn_radiation_monochromator graphite
_diffrn_radiation_probe x-ray
_diffrn_radiation_type MoK\a
_diffrn_radiation_wavelength 0.71073
_diffrn_reflns_av_R_equivalents 0.0274
_diffrn_reflns_av_unetI/netI 0.0447
_diffrn_reflns_Laue_measured_fraction_full 0.999
_diffrn_reflns_Laue_measured_fraction_max 0.999
_diffrn_reflns_limit_h_max 10
_diffrn_reflns_limit_h_min -11
_diffrn_reflns_limit_k_max 13
_diffrn_reflns_limit_k_min -13
_diffrn_reflns_limit_l_max 14
_diffrn_reflns_limit_l_min -16
_diffrn_reflns_number 10614
_diffrn_reflns_point_group_measured_fraction_full 0.999
_diffrn_reflns_point_group_measured_fraction_max 0.999
_diffrn_reflns_theta_full 24.497
_diffrn_reflns_theta_max 24.497
_diffrn_reflns_theta_min 2.786
_diffrn_source 'fine-focus sealed X-ray tube'
_diffrn_source_type 'Enhance (Mo) X-ray Source'
_exptl_absorpt_coefficient_mu 0.146
_exptl_absorpt_correction_T_max 1.00000
_exptl_absorpt_correction_T_min 0.76243
_exptl_absorpt_correction_type multi-scan
_exptl_absorpt_process_details
;
CrysAlisPro 1.171.38.41 (Rigaku Oxford Diffraction, 2015)
Empirical absorption correction using spherical harmonics,
 implemented in SCALE3 ABSPACK scaling algorithm.
;
_exptl_crystal_colour 'clear light colourless'
_exptl_crystal_colour_lustre clear
_exptl_crystal_colour_modifier light
_exptl_crystal_colour_primary colourless
_exptl_crystal_density_diffrn 1.178
_exptl_crystal_description block
_exptl_crystal_F_000 564
_exptl_crystal_size_max 0.22
_exptl_crystal_size_mid 0.19
_exptl_crystal_size_min 0.12
_refine_diff_density_max 0.702
_refine_diff_density_min -0.683
_refine_diff_density_rms 0.072
_refine_ls_extinction_method none
_refine_ls_goodness_of_fit_ref 1.048
_refine_ls_hydrogen_treatment constr
_refine_ls_matrix_type full
_refine_ls_number_parameters 353
_refine_ls_number_reflns 5045
_refine_ls_number_restraints 0
_refine_ls_restrained_S_all 1.048
_refine_ls_R_factor_all 0.0846
_refine_ls_R_factor_gt 0.0677
_refine_ls_shift/su_max 0.000
_refine_ls_shift/su_mean 0.000
_refine_ls_structure_factor_coef Fsqd
_refine_ls_weighting_details 'w=1/[\s^2^(Fo^2^)+(0.1157P)^2^+0.9177P] where P=(Fo^2^+2Fc^2^)/3'
_refine_ls_weighting_scheme calc
_refine_ls_wR_factor_gt 0.1935
_refine_ls_wR_factor_ref 0.2084
_reflns_Friedel_coverage 0.000
_reflns_number_gt 3819
_reflns_number_total 5045
_reflns_threshold_expression 'I > 2\s(I)'
_cod_data_source_file d0cc06061e2.cif
_cod_data_source_block exp_7894
_cod_depositor_comments 'Adding full bibliography for 7127428.cif.'
_cod_database_code 7127428
_shelx_shelxl_version_number 2014/7
_shelx_space_group_comment
;
The symmetry employed for this shelxl refinement is uniquely defined
by the following loop, which should always be used as a source of
symmetry information in preference to the above space-group names.
They are only intended as comments.
;
_reflns_odcompleteness_completeness 99.89
_reflns_odcompleteness_iscentric 1
_reflns_odcompleteness_theta 26.32
_olex2_refinement_description
;
1. Fixed Uiso
 At 1.2 times of:
  All C(H) groups, All C(H,H) groups
 At 1.5 times of:
  All C(H,H,H) groups
2.a Ternary CH refined with riding coordinates:
 C3(H3)
2.b Secondary CH2 refined with riding coordinates:
 C1(H1A,H1B), C18(H18A,H18B)
2.c Aromatic/amide H refined with riding coordinates:
 C16(H16), C13(H13), C9(H9), C14(H14), C5(H5), C15(H15), C30(H30), C8(H8),
 C26(H26), C20(H20), C27(H27), C24(H24), C29(H29), C7(H7), C6(H6), C21(H21),
 C23(H23), C22(H22)
2.d Idealised Me refined as rotating group:
 C31(H31A,H31B,H31C)
;
_olex2_date_sample_data_collection 2020-01-19
_olex2_submission_special_instructions 'No special instructions were received'
_oxdiff_exptl_absorpt_empirical_details
;
Empirical correction (ABSPACK) includes:
- Absorption correction using spherical harmonics
- Frame scaling
;
_oxdiff_exptl_absorpt_empirical_full_max 1.834
_oxdiff_exptl_absorpt_empirical_full_min 0.787

loop_
_space_group_symop_operation_xyz
'x, y, z'
'-x, -y, -z'

loop_
_atom_site_label
_atom_site_type_symbol
_atom_site_fract_x
_atom_site_fract_y
_atom_site_fract_z
_atom_site_U_iso_or_equiv
_atom_site_adp_type
_atom_site_occupancy
_atom_site_site_symmetry_order
_atom_site_calc_flag
_atom_site_refinement_flags_posn
_atom_site_refinement_flags_adp
_atom_site_refinement_flags_occupancy
_atom_site_disorder_assembly
_atom_site_disorder_group
S1 S 0.34222(10) 0.93264(9) 0.72925(9) 0.0520(3) Uani 1 1 d . . . . .
O1 O -0.0774(3) 0.7847(2) 0.7994(2) 0.0457(6) Uani 1 1 d . . . . .
O2 O 0.1288(3) 0.4653(2) 0.56453(19) 0.0459(6) Uani 1 1 d . . . . .
O3 O 0.2287(3) 0.5879(3) 0.4707(2) 0.0587(7) Uani 1 1 d . . . . .
O4 O 0.3317(3) 1.0438(3) 0.8158(3) 0.0696(9) Uani 1 1 d . . . . .
N2 N 0.1366(3) 0.5956(3) 0.6119(2) 0.0419(7) Uani 1 1 d . . . . .
N1 N 0.1855(3) 0.8692(3) 0.6788(2) 0.0456(7) Uani 1 1 d . . . . .
O5 O 0.4050(3) 0.9347(3) 0.6447(3) 0.0703(9) Uani 1 1 d . . . . .
C11 C 0.0897(4) 0.8652(3) 0.7446(3) 0.0393(8) Uani 1 1 d . . . . .
C12 C 0.0271(4) 0.9657(3) 0.8149(3) 0.0414(8) Uani 1 1 d . . . . .
C4 C 0.0582(4) 0.5702(3) 0.7599(3) 0.0399(8) Uani 1 1 d . . . . .
C3 C 0.0318(4) 0.6262(3) 0.6812(3) 0.0394(8) Uani 1 1 d . . . . .
H3 H -0.0567 0.5884 0.6381 0.047 Uiso 1 1 calc R . . . .
C10 C 0.0240(4) 0.7600(3) 0.7379(3) 0.0389(8) Uani 1 1 d . . . . .
C2 C 0.1756(4) 0.6460(3) 0.5469(3) 0.0432(8) Uani 1 1 d . . . . .
C17 C -0.0738(4) 0.9098(3) 0.8469(3) 0.0430(8) Uani 1 1 d . . . . .
C16 C -0.1583(4) 0.9728(4) 0.9148(3) 0.0526(10) Uani 1 1 d . . . . .
H16 H -0.2254 0.9324 0.9341 0.063 Uiso 1 1 calc R . . . .
C19 C 0.2310(4) 0.2868(4) 0.5401(3) 0.0489(9) Uani 1 1 d . . . . .
C1 C 0.1565(4) 0.7779(3) 0.5701(3) 0.0482(9) Uani 1 1 d . . . . .
H1A H 0.2134 0.8039 0.5296 0.058 Uiso 1 1 calc R . . . .
H1B H 0.0628 0.7801 0.5438 0.058 Uiso 1 1 calc R . . . .
C13 C 0.0434(4) 1.0933(3) 0.8544(3) 0.0516(10) Uani 1 1 d . . . . .
H13 H 0.1095 1.1339 0.8344 0.062 Uiso 1 1 calc R . . . .
C25 C 0.4264(4) 0.8375(4) 0.7784(3) 0.0470(9) Uani 1 1 d . . . . .
C9 C 0.1764(4) 0.6073(4) 0.8313(3) 0.0518(10) Uani 1 1 d . . . . .
H9 H 0.2394 0.6680 0.8319 0.062 Uiso 1 1 calc R . . . .
C14 C -0.0401(4) 1.1574(4) 0.9233(3) 0.0554(10) Uani 1 1 d . . . . .
H14 H -0.0297 1.2427 0.9507 0.067 Uiso 1 1 calc R . . . .
C5 C -0.0335(4) 0.4823(4) 0.7619(3) 0.0542(10) Uani 1 1 d . . . . .
H5 H -0.1145 0.4572 0.7153 0.065 Uiso 1 1 calc R . . . .
C15 C -0.1398(4) 1.0983(4) 0.9533(3) 0.0567(11) Uani 1 1 d . . . . .
H15 H -0.1950 1.1445 1.0003 0.068 Uiso 1 1 calc R . . . .
C30 C 0.4377(4) 0.8650(4) 0.8838(3) 0.0564(10) Uani 1 1 d . . . . .
H30 H 0.3945 0.9289 0.9275 0.068 Uiso 1 1 calc R . . . .
C18 C 0.2558(4) 0.4230(4) 0.5868(4) 0.0583(11) Uani 1 1 d . . . . .
H18A H 0.2843 0.4548 0.6619 0.070 Uiso 1 1 calc R . . . .
H18B H 0.3261 0.4499 0.5558 0.070 Uiso 1 1 calc R . . . .
C8 C 0.2024(5) 0.5552(4) 0.9024(3) 0.0606(11) Uani 1 1 d . . . . .
H8 H 0.2826 0.5799 0.9498 0.073 Uiso 1 1 calc R . . . .
C28 C 0.5764(4) 0.7016(4) 0.8601(4) 0.0617(11) Uani 1 1 d . . . . .
C26 C 0.4855(4) 0.7402(4) 0.7128(3) 0.0565(10) Uani 1 1 d . . . . .
H26 H 0.4747 0.7199 0.6411 0.068 Uiso 1 1 calc R . . . .
C20 C 0.2536(5) 0.2196(4) 0.4401(3) 0.0628(11) Uani 1 1 d . . . . .
H20 H 0.2831 0.2598 0.4006 0.075 Uiso 1 1 calc R . . . .
C27 C 0.5607(4) 0.6731(4) 0.7538(4) 0.0635(12) Uani 1 1 d . . . . .
H27 H 0.6016 0.6078 0.7095 0.076 Uiso 1 1 calc R . . . .
C24 C 0.1824(5) 0.2256(4) 0.5962(4) 0.0644(12) Uani 1 1 d . . . . .
H24 H 0.1642 0.2701 0.6639 0.077 Uiso 1 1 calc R . . . .
C29 C 0.5135(4) 0.7972(4) 0.9245(3) 0.0602(11) Uani 1 1 d . . . . .
H29 H 0.5220 0.8163 0.9960 0.072 Uiso 1 1 calc R . . . .
C7 C 0.1089(5) 0.4673(5) 0.9021(4) 0.0676(13) Uani 1 1 d . . . . .
H7 H 0.1253 0.4326 0.9499 0.081 Uiso 1 1 calc R . . . .
C6 C -0.0073(5) 0.4302(5) 0.8328(4) 0.0716(13) Uani 1 1 d . . . . .
H6 H -0.0700 0.3695 0.8326 0.086 Uiso 1 1 calc R . . . .
C21 C 0.2336(6) 0.0932(5) 0.3966(4) 0.0866(17) Uani 1 1 d . . . . .
H21 H 0.2519 0.0485 0.3289 0.104 Uiso 1 1 calc R . . . .
C23 C 0.1610(6) 0.1003(6) 0.5531(5) 0.0907(17) Uani 1 1 d . . . . .
H23 H 0.1289 0.0602 0.5918 0.109 Uiso 1 1 calc R . . . .
C31 C 0.6686(6) 0.6342(6) 0.9071(5) 0.0948(18) Uani 1 1 d . . . . .
H31A H 0.6467 0.5472 0.8675 0.142 Uiso 1 1 calc GR . . . .
H31B H 0.6555 0.6557 0.9786 0.142 Uiso 1 1 calc GR . . . .
H31C H 0.7618 0.6571 0.9049 0.142 Uiso 1 1 calc GR . . . .
C22 C 0.1864(7) 0.0335(5) 0.4535(6) 0.102(2) Uani 1 1 d . . . . .
H22 H 0.1719 -0.0518 0.4244 0.123 Uiso 1 1 calc R . . . .

loop_
_atom_site_aniso_label
_atom_site_aniso_U_11
_atom_site_aniso_U_22
_atom_site_aniso_U_33
_atom_site_aniso_U_23
_atom_site_aniso_U_13
_atom_site_aniso_U_12
S1 0.0448(6) 0.0462(6) 0.0669(7) 0.0267(5) 0.0074(5) -0.0039(4)
O1 0.0463(15) 0.0399(15) 0.0539(15) 0.0208(12) 0.0143(12) 0.0046(11)
O2 0.0483(15) 0.0370(14) 0.0489(15) 0.0150(12) 0.0046(12) 0.0040(11)
O3 0.0711(19) 0.0583(18) 0.0460(16) 0.0189(14) 0.0189(14) 0.0036(15)
O4 0.0592(18) 0.0419(17) 0.087(2) 0.0100(16) 0.0006(16) -0.0037(14)
N2 0.0508(18) 0.0343(16) 0.0409(16) 0.0157(13) 0.0081(14) 0.0032(13)
N1 0.0491(18) 0.0417(18) 0.0503(19) 0.0229(15) 0.0096(15) 0.0035(14)
O5 0.0568(18) 0.086(2) 0.090(2) 0.0581(19) 0.0195(16) -0.0054(16)
C11 0.0387(19) 0.043(2) 0.0408(19) 0.0226(17) 0.0039(15) 0.0040(16)
C12 0.045(2) 0.037(2) 0.045(2) 0.0205(17) 0.0008(16) 0.0055(16)
C4 0.045(2) 0.0360(19) 0.0402(19) 0.0168(16) 0.0090(16) 0.0045(16)
C3 0.0389(19) 0.041(2) 0.0376(19) 0.0180(16) -0.0003(15) -0.0008(15)
C10 0.0396(19) 0.040(2) 0.0402(19) 0.0197(16) 0.0042(16) 0.0048(15)
C2 0.046(2) 0.044(2) 0.037(2) 0.0166(17) 0.0017(17) -0.0006(17)
C17 0.045(2) 0.035(2) 0.050(2) 0.0189(17) 0.0048(17) 0.0031(16)
C16 0.051(2) 0.051(2) 0.059(2) 0.024(2) 0.015(2) 0.0086(19)
C19 0.044(2) 0.050(2) 0.052(2) 0.0199(19) 0.0071(18) 0.0104(18)
C1 0.055(2) 0.053(2) 0.042(2) 0.0256(19) 0.0077(18) 0.0035(19)
C13 0.058(2) 0.041(2) 0.060(2) 0.0241(19) 0.009(2) 0.0039(18)
C25 0.038(2) 0.050(2) 0.050(2) 0.0186(19) 0.0070(17) -0.0025(17)
C9 0.061(3) 0.043(2) 0.048(2) 0.0181(18) 0.0010(19) 0.0020(19)
C14 0.066(3) 0.038(2) 0.061(3) 0.018(2) 0.009(2) 0.012(2)
C5 0.055(2) 0.060(3) 0.058(2) 0.035(2) 0.010(2) -0.001(2)
C15 0.059(3) 0.052(3) 0.061(3) 0.022(2) 0.018(2) 0.019(2)
C30 0.052(2) 0.054(2) 0.056(3) 0.016(2) 0.007(2) -0.0056(19)
C18 0.046(2) 0.054(3) 0.073(3) 0.024(2) 0.003(2) 0.0082(19)
C8 0.069(3) 0.070(3) 0.043(2) 0.025(2) 0.001(2) 0.018(2)
C28 0.049(2) 0.065(3) 0.074(3) 0.037(2) -0.004(2) -0.007(2)
C26 0.052(2) 0.064(3) 0.052(2) 0.022(2) 0.009(2) 0.006(2)
C20 0.060(3) 0.072(3) 0.061(3) 0.030(2) 0.015(2) 0.019(2)
C27 0.054(3) 0.064(3) 0.071(3) 0.025(2) 0.010(2) 0.013(2)
C24 0.066(3) 0.068(3) 0.064(3) 0.033(2) 0.009(2) 0.011(2)
C29 0.060(3) 0.065(3) 0.053(2) 0.027(2) -0.003(2) -0.010(2)
C7 0.084(3) 0.079(3) 0.067(3) 0.053(3) 0.023(3) 0.023(3)
C6 0.075(3) 0.081(3) 0.087(3) 0.061(3) 0.020(3) 0.004(3)
C21 0.096(4) 0.065(3) 0.071(3) 0.002(3) -0.004(3) 0.037(3)
C23 0.101(4) 0.084(4) 0.109(5) 0.067(4) 0.000(4) 0.004(3)
C31 0.087(4) 0.096(4) 0.113(5) 0.063(4) -0.013(3) 0.007(3)
C22 0.120(5) 0.058(4) 0.122(6) 0.038(4) -0.011(4) 0.016(3)

loop_
_atom_type_symbol
_atom_type_description
_atom_type_scat_dispersion_real
_atom_type_scat_dispersion_imag
_atom_type_scat_source
C C 0.0033 0.0016 'International Tables Vol C Tables 4.2.6.8 and 6.1.1.4'
H H 0.0000 0.0000 'International Tables Vol C Tables 4.2.6.8 and 6.1.1.4'
N N 0.0061 0.0033 'International Tables Vol C Tables 4.2.6.8 and 6.1.1.4'
O O 0.0106 0.0060 'International Tables Vol C Tables 4.2.6.8 and 6.1.1.4'
S S 0.1246 0.1234 'International Tables Vol C Tables 4.2.6.8 and 6.1.1.4'

loop_
_geom_angle_atom_site_label_1
_geom_angle_atom_site_label_2
_geom_angle_atom_site_label_3
_geom_angle
_geom_angle_site_symmetry_1
_geom_angle_site_symmetry_3
_geom_angle_publ_flag
O4 S1 N1 106.01(17) . . ?
O4 S1 C25 107.5(2) . . ?
N1 S1 C25 108.60(17) . . ?
O5 S1 O4 120.0(2) . . ?
O5 S1 N1 105.84(18) . . ?
O5 S1 C25 108.46(19) . . ?
C17 O1 C10 106.7(3) . . ?
N2 O2 C18 111.6(3) . . ?
O2 N2 C3 106.3(3) . . ?
C2 N2 O2 111.8(3) . . ?
C2 N2 C3 130.6(3) . . ?
C11 N1 S1 120.4(3) . . ?
C11 N1 C1 116.0(3) . . ?
C1 N1 S1 119.6(2) . . ?
N1 C11 C12 128.0(3) . . ?
C10 C11 N1 123.6(3) . . ?
C10 C11 C12 107.6(3) . . ?
C17 C12 C11 104.5(3) . . ?
C17 C12 C13 118.4(3) . . ?
C13 C12 C11 137.1(3) . . ?
C9 C4 C3 120.4(3) . . ?
C5 C4 C3 121.2(3) . . ?
C5 C4 C9 118.4(4) . . ?
N2 C3 C4 108.8(3) . . ?
N2 C3 H3 108.0 . . ?
N2 C3 C10 114.2(3) . . ?
C4 C3 H3 108.0 . . ?
C10 C3 C4 109.5(3) . . ?
C10 C3 H3 108.0 . . ?
O1 C10 C3 112.5(3) . . ?
C11 C10 O1 110.5(3) . . ?
C11 C10 C3 137.0(3) . . ?
O3 C2 N2 121.7(3) . . ?
O3 C2 C1 118.3(3) . . ?
N2 C2 C1 120.0(3) . . ?
O1 C17 C12 110.6(3) . . ?
C16 C17 O1 125.6(3) . . ?
C16 C17 C12 123.7(3) . . ?
C17 C16 H16 121.5 . . ?
C17 C16 C15 117.0(4) . . ?
C15 C16 H16 121.5 . . ?
C20 C19 C18 120.5(4) . . ?
C20 C19 C24 118.6(4) . . ?
C24 C19 C18 120.9(4) . . ?
N1 C1 C2 118.7(3) . . ?
N1 C1 H1A 107.6 . . ?
N1 C1 H1B 107.6 . . ?
C2 C1 H1A 107.6 . . ?
C2 C1 H1B 107.6 . . ?
H1A C1 H1B 107.1 . . ?
C12 C13 H13 120.8 . . ?
C14 C13 C12 118.3(4) . . ?
C14 C13 H13 120.8 . . ?
C30 C25 S1 119.3(3) . . ?
C30 C25 C26 120.5(4) . . ?
C26 C25 S1 120.2(3) . . ?
C4 C9 H9 119.6 . . ?
C4 C9 C8 120.8(4) . . ?
C8 C9 H9 119.6 . . ?
C13 C14 H14 119.2 . . ?
C13 C14 C15 121.6(4) . . ?
C15 C14 H14 119.2 . . ?
C4 C5 H5 119.6 . . ?
C4 C5 C6 120.7(4) . . ?
C6 C5 H5 119.6 . . ?
C16 C15 C14 121.0(4) . . ?
C16 C15 H15 119.5 . . ?
C14 C15 H15 119.5 . . ?
C25 C30 H30 120.2 . . ?
C25 C30 C29 119.7(4) . . ?
C29 C30 H30 120.2 . . ?
O2 C18 C19 106.2(3) . . ?
O2 C18 H18A 110.5 . . ?
O2 C18 H18B 110.5 . . ?
C19 C18 H18A 110.5 . . ?
C19 C18 H18B 110.5 . . ?
H18A C18 H18B 108.7 . . ?
C9 C8 H8 120.3 . . ?
C7 C8 C9 119.4(4) . . ?
C7 C8 H8 120.3 . . ?
C27 C28 C31 121.0(5) . . ?
C29 C28 C27 119.0(4) . . ?
C29 C28 C31 119.9(5) . . ?
C25 C26 H26 120.2 . . ?
C27 C26 C25 119.5(4) . . ?
C27 C26 H26 120.2 . . ?
C19 C20 H20 119.5 . . ?
C19 C20 C21 121.0(5) . . ?
C21 C20 H20 119.5 . . ?
C28 C27 H27 119.6 . . ?
C26 C27 C28 120.8(4) . . ?
C26 C27 H27 119.6 . . ?
C19 C24 H24 119.7 . . ?
C23 C24 C19 120.6(5) . . ?
C23 C24 H24 119.7 . . ?
C30 C29 C28 120.5(4) . . ?
C30 C29 H29 119.8 . . ?
C28 C29 H29 119.8 . . ?
C8 C7 H7 119.7 . . ?
C6 C7 C8 120.5(4) . . ?
C6 C7 H7 119.7 . . ?
C5 C6 H6 119.9 . . ?
C7 C6 C5 120.2(4) . . ?
C7 C6 H6 119.9 . . ?
C20 C21 H21 120.1 . . ?
C22 C21 C20 119.7(5) . . ?
C22 C21 H21 120.1 . . ?
C24 C23 H23 119.8 . . ?
C24 C23 C22 120.4(5) . . ?
C22 C23 H23 119.8 . . ?
C28 C31 H31A 109.5 . . ?
C28 C31 H31B 109.5 . . ?
C28 C31 H31C 109.5 . . ?
H31A C31 H31B 109.5 . . ?
H31A C31 H31C 109.5 . . ?
H31B C31 H31C 109.5 . . ?
C21 C22 H22 120.2 . . ?
C23 C22 C21 119.6(5) . . ?
C23 C22 H22 120.2 . . ?

loop_
_geom_bond_atom_site_label_1
_geom_bond_atom_site_label_2
_geom_bond_distance
_geom_bond_site_symmetry_2
_geom_bond_publ_flag
S1 O4 1.415(3) . ?
S1 N1 1.641(3) . ?
S1 O5 1.415(3) . ?
S1 C25 1.762(4) . ?
O1 C10 1.370(4) . ?
O1 C17 1.368(4) . ?
O2 N2 1.422(4) . ?
O2 C18 1.437(5) . ?
O3 C2 1.217(4) . ?
N2 C3 1.468(4) . ?
N2 C2 1.363(5) . ?
N1 C11 1.416(4) . ?
N1 C1 1.461(5) . ?
C11 C12 1.441(5) . ?
C11 C10 1.350(5) . ?
C12 C17 1.389(5) . ?
C12 C13 1.392(5) . ?
C4 C3 1.520(5) . ?
C4 C9 1.382(5) . ?
C4 C5 1.365(5) . ?
C3 H3 0.9800 . ?
C3 C10 1.486(5) . ?
C2 C1 1.508(5) . ?
C17 C16 1.364(5) . ?
C16 H16 0.9300 . ?
C16 C15 1.370(6) . ?
C19 C18 1.486(6) . ?
C19 C20 1.363(6) . ?
C19 C24 1.385(6) . ?
C1 H1A 0.9700 . ?
C1 H1B 0.9700 . ?
C13 H13 0.9300 . ?
C13 C14 1.369(5) . ?
C25 C30 1.375(6) . ?
C25 C26 1.374(5) . ?
C9 H9 0.9300 . ?
C9 C8 1.390(6) . ?
C14 H14 0.9300 . ?
C14 C15 1.387(6) . ?
C5 H5 0.9300 . ?
C5 C6 1.387(6) . ?
C15 H15 0.9300 . ?
C30 H30 0.9300 . ?
C30 C29 1.382(6) . ?
C18 H18A 0.9700 . ?
C18 H18B 0.9700 . ?
C8 H8 0.9300 . ?
C8 C7 1.363(6) . ?
C28 C27 1.383(6) . ?
C28 C29 1.377(6) . ?
C28 C31 1.521(7) . ?
C26 H26 0.9300 . ?
C26 C27 1.375(6) . ?
C20 H20 0.9300 . ?
C20 C21 1.378(7) . ?
C27 H27 0.9300 . ?
C24 H24 0.9300 . ?
C24 C23 1.366(7) . ?
C29 H29 0.9300 . ?
C7 H7 0.9300 . ?
C7 C6 1.351(7) . ?
C6 H6 0.9300 . ?
C21 H21 0.9300 . ?
C21 C22 1.375(9) . ?
C23 H23 0.9300 . ?
C23 C22 1.367(8) . ?
C31 H31A 0.9600 . ?
C31 H31B 0.9600 . ?
C31 H31C 0.9600 . ?
C22 H22 0.9300 . ?

loop_
_smtbx_masks_void_nr
_smtbx_masks_void_average_x
_smtbx_masks_void_average_y
_smtbx_masks_void_average_z
_smtbx_masks_void_volume
_smtbx_masks_void_count_electrons
_smtbx_masks_void_content
1 0.500 -0.705 -0.205 296.6 108.4 ?
